data_4323545
loop_
_publ_author_name
'Janet R. Clark'
'April L. Pulvirenti'
'Phillip E. Fanwick'
'Michaelis Sigalas'
'Odile Eisenstein'
'Ian P. Rothwell'

_publ_contact_author
;
     I. P. Rothwell
     Department of Chemistry
     Purdue University
     W. Lafayette
     IN 47907
     USA
;
_publ_contact_author_email rothwell@chem.purdue.edu
_publ_contact_author_fax '(317) 494 0239'
_publ_contact_author_phone '(317) 494 7012'
_publ_section_title
;
 Structural Distortions in Six-Coordinate Adducts of Niobium(V) and
 Tantalum(V)
;
_journal_name_full 'Inorganic Chemistry'
_journal_page_first 3623
_journal_page_last 3631
_journal_paper_doi 10.1021/ic970331l
_journal_volume 36
_journal_year 1997
_chemical_formula_sum 'C50 H69 Cl3 Nb O3 P'
_chemical_formula_weight 948.34
_chemical_name_systematic ?
_space_group_IT_number 2
_symmetry_cell_setting triclinic
_symmetry_space_group_name_Hall '-P 1'
_symmetry_space_group_name_H-M 'P -1'
_atom_type_scat_source International_Tables_for_Xray_Crystallography
_cell_angle_alpha 83.174(19)
_cell_angle_beta 89.352(15)
_cell_angle_gamma 89.20(2)
_cell_formula_units_Z 2
_cell_length_a 10.505(2)
_cell_length_b 12.967(4)
_cell_length_c 19.289(3)
_cell_measurement_reflns_used 25
_cell_measurement_temperature 295
_cell_measurement_theta_max 21
_cell_measurement_theta_min 18
_cell_volume 2608.5(10)
_computing_cell_refinement CAD4_(Enraf-Nonius,_1977)
_computing_data_collection CAD4_(Enraf-Nonius,_1977)
_computing_data_reduction PROCESS_MolEN_(Fair,_1990)
_computing_molecular_graphics ORTEP_(Johnson,_1976)
_computing_publication_material CIF_VAX_MolEN_(Fair,_1990)
_computing_structure_refinement LSFM_MolEN_(Fair,_1990)
_computing_structure_solution Patterson_and_Fourier
_diffrn_ambient_temperature 295
_diffrn_measurement_device Enraf_Nonius_CAD4
_diffrn_measurement_method \q/2\q
_diffrn_radiation_type Mo-K\a
_diffrn_radiation_wavelength 0.71073
_diffrn_reflns_av_R_equivalents 0.024
_diffrn_reflns_limit_h_max 13
_diffrn_reflns_limit_h_min -13
_diffrn_reflns_limit_k_max 16
_diffrn_reflns_limit_k_min 0
_diffrn_reflns_limit_l_max 24
_diffrn_reflns_limit_l_min -23
_diffrn_reflns_number 11050
_diffrn_reflns_theta_max 26.32
_diffrn_reflns_theta_min 2.51
_diffrn_standards_interval_time 83
_diffrn_standards_number 3
_exptl_absorpt_coefficient_mu 0.441
_exptl_absorpt_correction_type none
_exptl_crystal_colour red
_exptl_crystal_density_diffrn 1.21
_exptl_crystal_description chunk
_exptl_crystal_F_000 1000
_exptl_crystal_size_max 0.63
_exptl_crystal_size_mid 0.56
_exptl_crystal_size_min 0.25
_refine_diff_density_max 0.56
_refine_diff_density_min -0.08
_refine_ls_extinction_method none
_refine_ls_goodness_of_fit_obs 1.351
_refine_ls_hydrogen_treatment H_atoms_refined_U=1.3_x_U_bonding_atom
_refine_ls_matrix_type full
_refine_ls_number_parameters 527
_refine_ls_number_reflns 5805
_refine_ls_R_factor_all 0.134
_refine_ls_R_factor_obs 0.046
_refine_ls_shift/esd_max 0.014
_refine_ls_structure_factor_coef F
_refine_ls_weighting_details 'w = 1./(\sFo^2^ + ( 0.020*Fo )^2^ + 1.000 )'
_refine_ls_weighting_scheme calc
_refine_ls_wR_factor_obs 0.052
_reflns_number_observed 5805
_reflns_number_total 10563
_reflns_observed_criterion >3.0\s(I)
_cod_data_source_file ic970331l_8.cif
_cod_data_source_block nbpme2
_cod_depositor_comments
;
 Changing the _chemical_formula_sum data item value from
 'C51 H69 B L3 N O3 P' to 'C50 H69 Cl3 Nb O3 P'.

 Antanas Vaitkus,
 2017-01-04

The following automatic conversions were performed:

'_refine_ls_weighting_scheme' value '1./(\sFo^2^ + ( 0.020*Fo )^2^ +
1.000 )' was changed to 'calc'. New tag
'_refine_ls_weighting_details' was created. The value of the new tag
was set to 'w = 1./(\sFo^2^ + ( 0.020*Fo )^2^ + 1.000 )'.

Automatic conversion script
Id: cif_fix_values 3143 2015-03-26 13:38:13Z robertas 
;
_cod_original_cell_volume 2608.5(16)
_cod_original_formula_sum 'C50 H69 CL3 NB1 O3 P1'
_cod_database_code 4323545

loop_
_symmetry_equiv_pos_as_xyz
'x, y, z'
'-x, -y, -z'

loop_
_atom_site_aniso_label
_atom_site_aniso_U_11
_atom_site_aniso_U_22
_atom_site_aniso_U_33
_atom_site_aniso_U_12
_atom_site_aniso_U_13
_atom_site_aniso_U_23
Nb 0.03841(17) 0.04237(19) 0.04246(18) 0.00378(16) -0.00009(15) -0.00275(16)
Cl(1) 0.0427(6) 0.0619(7) 0.0621(6) 0.0045(5) -0.0066(5) -0.0087(6)
Cl(2) 0.0618(6) 0.0662(7) 0.0443(6) 0.0131(6) 0.0003(5) -0.0071(5)
Cl(3) 0.0477(6) 0.0733(8) 0.0611(7) -0.0056(6) -0.0103(5) -0.0027(6)
P(4) 0.0551(7) 0.0704(8) 0.0576(7) -0.0023(7) -0.0127(6) -0.0024(7)
O(10) 0.0540(17) 0.0459(16) 0.0420(15) 0.0004(14) -0.0062(14) -0.0019(13)
O(20) 0.0362(14) 0.0437(16) 0.0670(18) 0.0091(13) 0.0022(14) 0.0033(14)
O(30) 0.0463(16) 0.0696(19) 0.0496(16) 0.0043(15) 0.0063(14) -0.0172(14)
C(11) 0.055(2) 0.045(2) 0.044(2) 0.007(2) -0.002(2) 0.002(2)
C(12) 0.057(3) 0.058(3) 0.045(2) 0.009(2) -0.002(2) 0.001(2)
C(13) 0.105(4) 0.070(3) 0.054(3) 0.005(3) -0.011(3) 0.009(3)
C(14) 0.142(5) 0.061(3) 0.078(4) -0.004(4) -0.013(4) 0.024(3)
C(15) 0.117(4) 0.045(3) 0.083(4) -0.009(3) -0.012(3) 0.008(3)
C(16) 0.072(3) 0.051(3) 0.058(3) 0.002(2) -0.010(2) -0.003(2)
C(21) 0.038(2) 0.037(2) 0.061(2) 0.0044(18) -0.010(2) -0.007(2)
C(22) 0.038(2) 0.043(2) 0.071(3) -0.0057(19) -0.009(2) -0.004(2)
C(23) 0.055(3) 0.056(3) 0.111(4) -0.007(3) -0.008(3) 0.022(3)
C(24) 0.066(3) 0.051(3) 0.121(4) 0.008(3) -0.015(3) 0.020(3)
C(25) 0.050(3) 0.048(3) 0.105(4) 0.014(2) -0.017(3) -0.003(3)
C(26) 0.042(2) 0.042(2) 0.071(3) 0.007(2) -0.008(2) -0.007(2)
C(31) 0.062(3) 0.075(3) 0.044(2) 0.024(2) -0.001(2) -0.004(2)
C(32) 0.094(4) 0.071(3) 0.054(3) 0.028(3) 0.000(3) -0.018(2)
C(33) 0.142(6) 0.117(4) 0.081(4) 0.035(4) 0.002(4) -0.041(3)
C(34) 0.144(5) 0.179(6) 0.087(4) 0.054(5) 0.031(4) -0.042(4)
C(35) 0.085(4) 0.206(7) 0.079(4) 0.025(5) 0.027(3) -0.026(4)
C(36) 0.059(3) 0.139(5) 0.052(3) 0.019(3) 0.010(2) -0.002(3)
C(41) 0.050(2) 0.065(3) 0.055(3) 0.003(2) -0.012(2) -0.005(2)
C(42) 0.090(4) 0.071(3) 0.094(4) 0.005(3) 0.010(3) -0.014(3)
C(43) 0.113(5) 0.058(3) 0.123(5) 0.015(3) -0.003(4) 0.002(3)
C(44) 0.107(5) 0.084(4) 0.097(4) 0.006(4) 0.000(4) 0.023(4)
C(45) 0.133(5) 0.097(4) 0.087(4) 0.028(4) 0.026(4) 0.018(4)
C(46) 0.105(4) 0.073(3) 0.072(3) 0.027(3) 0.007(3) 0.005(3)
C(47) 0.063(3) 0.073(3) 0.099(4) -0.002(3) 0.003(3) -0.010(3)
C(48) 0.078(3) 0.101(4) 0.063(3) 0.002(3) 0.007(3) -0.015(3)
C(121) 0.108(4) 0.103(4) 0.054(3) 0.011(4) 0.000(3) -0.024(3)
C(122) 0.063(3) 0.072(3) 0.042(2) 0.000(3) -0.005(2) -0.007(2)
C(123) 0.080(4) 0.114(5) 0.084(4) 0.004(4) -0.017(3) -0.021(3)
C(161) 0.194(8) 0.172(7) 0.095(4) 0.014(6) -0.014(5) -0.059(4)
C(162) 0.123(4) 0.056(3) 0.072(3) -0.014(3) -0.030(3) -0.006(3)
C(163) 0.146(6) 0.180(8) 0.129(5) -0.036(6) -0.067(4) 0.008(6)
C(221) 0.053(3) 0.065(3) 0.101(4) -0.010(3) 0.013(3) -0.006(3)
C(222) 0.037(2) 0.053(3) 0.087(3) 0.000(2) -0.003(2) 0.001(3)
C(223) 0.049(3) 0.114(5) 0.107(4) 0.001(3) -0.013(3) -0.008(4)
C(261) 0.116(5) 0.131(5) 0.114(5) 0.048(4) 0.030(4) -0.018(4)
C(262) 0.046(2) 0.059(3) 0.092(3) 0.017(2) 0.005(3) 0.003(3)
C(263) 0.041(3) 0.101(4) 0.147(5) -0.002(3) 0.000(3) 0.005(4)
C(321) 0.119(5) 0.117(5) 0.141(6) 0.000(5) -0.024(5) -0.023(5)
C(322) 0.111(4) 0.058(3) 0.086(3) 0.002(3) -0.004(3) -0.025(3)
C(323) 0.177(7) 0.074(4) 0.168(7) 0.002(5) -0.013(6) -0.014(5)
C(361) 0.103(5) 0.240(9) 0.147(6) -0.043(6) -0.041(5) 0.050(7)
C(362) 0.057(3) 0.169(6) 0.071(3) -0.024(4) 0.020(3) -0.011(4)
C(363) 0.120(6) 0.162(7) 0.156(7) -0.003(6) -0.012(6) 0.022(6)
C(901) 0.158(7) 0.166(7) 0.101(5) -0.045(6) -0.015(5) 0.030(5)
C(902) 0.257(10) 0.095(5) 0.124(6) 0.009(6) -0.029(7) 0.003(5)
C(903) 0.173(8) 0.141(7) 0.193(8) 0.045(6) 0.019(7) -0.016(6)
C(904) 0.113(6) 0.177(8) 0.193(8) -0.008(6) -0.009(6) -0.030(7)
C(905) 0.140(6) 0.121(6) 0.131(6) -0.003(5) -0.009(5) -0.031(5)
C(906) 0.130(6) 0.143(6) 0.099(5) 0.005(5) 0.003(5) 0.000(5)

loop_
_atom_site_label
_atom_site_fract_x
_atom_site_fract_y
_atom_site_fract_z
_atom_site_U_iso_or_equiv
_atom_site_thermal_displace_type
_atom_site_calc_flag
Nb 0.22749(4) -0.04157(3) 0.30052(2) 0.04130(9) Uani ?
Cl(1) 0.01200(10) -0.06912(9) 0.26656(6) 0.0554(3) Uani ?
Cl(2) 0.13023(11) 0.02802(9) 0.40412(6) 0.0575(3) Uani ?
Cl(3) 0.42863(11) -0.00035(10) 0.35233(6) 0.0610(3) Uani ?
P(4) 0.21349(12) 0.88205(11) 0.56993(7) 0.0614(4) Uani ?
O(10) 0.2213(3) 0.0923(2) 0.25051(13) 0.0475(8) Uani ?
O(20) 0.2341(2) -0.1765(2) 0.35274(15) 0.0499(8) Uani ?
O(30) 0.3043(3) -0.0946(2) 0.22436(14) 0.0545(8) Uani ?
C(11) 0.2316(4) 0.1803(3) 0.2044(2) 0.0485(12) Uani ?
C(12) 0.1921(4) 0.1787(3) 0.1354(2) 0.0536(13) Uani ?
C(13) 0.2058(6) 0.2696(4) 0.0907(3) 0.0775(17) Uani ?
C(14) 0.2563(7) 0.3577(4) 0.1125(3) 0.096(2) Uani ?
C(15) 0.2930(6) 0.3563(4) 0.1807(3) 0.0825(18) Uani ?
C(16) 0.2810(5) 0.2692(4) 0.2287(2) 0.0606(14) Uani ?
C(21) 0.2503(4) -0.2712(3) 0.3893(2) 0.0449(11) Uani ?
C(22) 0.1475(4) -0.3171(3) 0.4272(2) 0.0506(12) Uani ?
C(23) 0.1679(5) -0.4113(4) 0.4678(3) 0.0765(17) Uani ?
C(24) 0.2855(5) -0.4603(4) 0.4699(3) 0.0814(18) Uani ?
C(25) 0.3838(4) -0.4152(4) 0.4303(3) 0.0682(16) Uani ?
C(26) 0.3709(4) -0.3212(3) 0.3887(2) 0.0517(13) Uani ?
C(31) 0.3607(4) -0.1391(4) 0.1707(2) 0.0611(14) Uani ?
C(32) 0.2971(5) -0.2206(4) 0.1446(2) 0.0722(16) Uani ?
C(33) 0.3577(7) -0.2617(5) 0.0889(3) 0.112(2) Uani ?
C(34) 0.4709(7) -0.2244(6) 0.0620(3) 0.136(3) Uani ?
C(35) 0.5294(6) -0.1465(7) 0.0890(3) 0.123(3) Uani ?
C(36) 0.4766(5) -0.0987(5) 0.1446(3) 0.0844(19) Uani ?
C(41) 0.1838(4) 0.7813(4) 0.6384(2) 0.0569(13) Uani ?
C(42) 0.2252(6) 0.6807(4) 0.6320(3) 0.0845(19) Uani ?
C(43) 0.1977(6) 0.6011(4) 0.6839(3) 0.099(2) Uani ?
C(44) 0.1307(6) 0.6195(5) 0.7414(3) 0.099(2) Uani ?
C(45) 0.0872(7) 0.7175(5) 0.7475(3) 0.108(2) Uani ?
C(46) 0.1138(6) 0.7974(4) 0.6960(3) 0.0851(18) Uani ?
C(47) 0.2162(5) 1.0050(4) 0.5989(3) 0.0781(18) Uani ?
C(48) 0.3595(5) 0.8623(5) 0.5271(3) 0.0802(18) Uani ?
C(121) 0.1948(6) 0.0579(5) 0.0417(3) 0.0872(19) Uani ?
C(122) 0.1338(5) 0.0843(4) 0.1095(2) 0.0589(14) Uani ?
C(123) -0.0097(6) 0.0989(5) 0.1005(3) 0.092(2) Uani ?
C(161) 0.2327(9) 0.3416(7) 0.3401(4) 0.150(3) Uani ?
C(162) 0.3193(6) 0.2709(4) 0.3034(3) 0.0835(18) Uani ?
C(163) 0.4531(8) 0.3030(7) 0.3101(4) 0.153(3) Uani ?
C(221) -0.0661(5) -0.2829(4) 0.4853(3) 0.0735(17) Uani ?
C(222) 0.0142(4) -0.2696(4) 0.4188(3) 0.0598(14) Uani ?
C(223) -0.0514(5) -0.3173(5) 0.3604(3) 0.090(2) Uani ?
C(261) 0.5264(6) -0.3482(6) 0.2923(4) 0.121(2) Uani ?
C(262) 0.4808(4) -0.2767(4) 0.3454(3) 0.0665(15) Uani ?
C(263) 0.5910(5) -0.2521(5) 0.3918(4) 0.098(2) Uani ?
C(321) 0.0661(7) -0.2275(6) 0.1233(4) 0.125(3) Uani ?
C(322) 0.1723(6) -0.2607(4) 0.1733(3) 0.0834(18) Uani ?
C(323) 0.1708(8) -0.3783(5) 0.1929(4) 0.140(3) Uani ?
C(361) 0.6699(7) -0.0449(8) 0.2037(4) 0.168(4) Uani ?
C(362) 0.5422(5) -0.0102(6) 0.1730(3) 0.099(2) Uani ?
C(363) 0.5607(8) 0.0849(7) 0.1210(5) 0.149(3) Uani ?
C(901) 0.1487(8) 0.4769(7) 0.9236(4) 0.145(3) Uani ?
C(902) 0.2610(10) 0.4321(6) 0.9021(4) 0.160(4) Uani ?
C(903) 0.3652(9) 0.4939(7) 0.8943(5) 0.170(4) Uani ?
C(904) 0.3592(8) 0.5927(7) 0.9042(5) 0.160(4) Uani ?
C(905) 0.2512(8) 0.6341(6) 0.9253(4) 0.129(3) Uani ?
C(906) 0.1478(7) 0.5788(6) 0.9342(4) 0.125(3) Uani ?
H 0.127(5) 0.873(4) 0.519(3) 0.121(19) Uiso ?
H(131) 0.1801 0.2706 0.0416 0.0999 Uiso calc
H(141) 0.2662 0.4197 0.0791 0.1210 Uiso calc
H(151) 0.3294 0.4190 0.1958 0.1087 Uiso calc
H(231) 0.0956 -0.4435 0.4955 0.0977 Uiso calc
H(241) 0.2990 -0.5250 0.5007 0.1053 Uiso calc
H(251) 0.4659 -0.4509 0.4310 0.0896 Uiso calc
H(331) 0.3121 -0.3215 0.0688 0.1522 Uiso calc
H(341) 0.5123 -0.2545 0.0243 0.1696 Uiso calc
H(351) 0.6130 -0.1220 0.0695 0.1502 Uiso calc
H(421) 0.2752 0.6685 0.5898 0.1090 Uiso calc
H(431) 0.2264 0.5303 0.6771 0.1269 Uiso calc
H(441) 0.1152 0.5626 0.7772 0.1302 Uiso calc
H(451) 0.0378 0.7306 0.7890 0.1383 Uiso calc
H(461) 0.0821 0.8687 0.7003 0.1107 Uiso calc
H(471) 0.2232 1.0602 0.5616 0.1013 Uiso calc
H(472) 0.2883 1.0115 0.6298 0.1013 Uiso calc
H(473) 0.1410 1.0188 0.6260 0.1013 Uiso calc
H(481) 0.3684 0.9107 0.4863 0.1033 Uiso calc
H(482) 0.3619 0.7930 0.5123 0.1033 Uiso calc
H(483) 0.4288 0.8676 0.5570 0.1033 Uiso calc
H(1211) 0.1558 -0.0004 0.0252 0.1077 Uiso calc
H(1212) 0.2842 0.0430 0.0471 0.1077 Uiso calc
H(1213) 0.1860 0.1163 0.0060 0.1077 Uiso calc
H(1221) 0.1497 0.0257 0.1453 0.0776 Uiso calc
H(1231) -0.0496 0.1184 0.1417 0.1142 Uiso calc
H(1232) -0.0486 0.0375 0.0885 0.1142 Uiso calc
H(1233) -0.0261 0.1539 0.0630 0.1142 Uiso calc
H(1611) 0.2441 0.3369 0.3899 0.1804 Uiso calc
H(1612) 0.1428 0.3282 0.3331 0.1804 Uiso calc
H(1613) 0.2449 0.4140 0.3220 0.1804 Uiso calc
H(1621) 0.3118 0.2007 0.3291 0.1126 Uiso calc
H(1631) 0.4707 0.3614 0.2753 0.1875 Uiso calc
H(1632) 0.5122 0.2484 0.3016 0.1875 Uiso calc
H(1633) 0.4711 0.3239 0.3547 0.1875 Uiso calc
H(2211) -0.0855 -0.3542 0.4982 0.0921 Uiso calc
H(2212) -0.1456 -0.2445 0.4798 0.0921 Uiso calc
H(2213) -0.0225 -0.2583 0.5239 0.0921 Uiso calc
H(2221) 0.0229 -0.1940 0.4078 0.0805 Uiso calc
H(2231) 0.0002 -0.3139 0.3199 0.1153 Uiso calc
H(2232) -0.1313 -0.2823 0.3487 0.1153 Uiso calc
H(2233) -0.0699 -0.3887 0.3759 0.1153 Uiso calc
H(2611) 0.4555 -0.3641 0.2621 0.1500 Uiso calc
H(2612) 0.5550 -0.4137 0.3153 0.1500 Uiso calc
H(2613) 0.5918 -0.3195 0.2620 0.1500 Uiso calc
H(2621) 0.4542 -0.2116 0.3173 0.0864 Uiso calc
H(2631) 0.6582 -0.2150 0.3664 0.1256 Uiso calc
H(2632) 0.6261 -0.3144 0.4161 0.1256 Uiso calc
H(2633) 0.5613 -0.2093 0.4271 0.1256 Uiso calc
H(3211) 0.0564 -0.1524 0.1139 0.1573 Uiso calc
H(3212) -0.0165 -0.2534 0.1390 0.1573 Uiso calc
H(3213) 0.0798 -0.2513 0.0773 0.1573 Uiso calc
H(3221) 0.1503 -0.2319 0.2158 0.1112 Uiso calc
H(3231) 0.0911 -0.4044 0.2080 0.1714 Uiso calc
H(3232) 0.2341 -0.3999 0.2265 0.1714 Uiso calc
H(3233) 0.1945 -0.4121 0.1507 0.1714 Uiso calc
H(3611) 0.7365 -0.0408 0.1695 0.1987 Uiso calc
H(3612) 0.6661 -0.1164 0.2250 0.1987 Uiso calc
H(3613) 0.6948 -0.0043 0.2401 0.1987 Uiso calc
H(3621) 0.4895 0.0143 0.2107 0.1307 Uiso calc
H(3631) 0.4826 0.1182 0.1057 0.1810 Uiso calc
H(3632) 0.6072 0.0696 0.0793 0.1810 Uiso calc
H(3633) 0.6117 0.1387 0.1396 0.1810 Uiso calc
H(9011) 0.0707 0.4340 0.9293 0.1956 Uiso calc
H(9021) 0.2679 0.3578 0.8962 0.2031 Uiso calc
H(9031) 0.4474 0.4604 0.8799 0.2126 Uiso calc
H(9041) 0.4383 0.6314 0.8972 0.2130 Uiso calc
H(9051) 0.2490 0.7059 0.9332 0.1711 Uiso calc
H(9061) 0.0640 0.6111 0.9496 0.1724 Uiso calc
